data_4125353
loop_
_publ_author_name
'Metrano, Anthony J.'
'Abascal, Nadia C.'
'Mercado, Brandon Q.'
'Paulson, Eric K.'
'Hurtley, Anna E.'
'Miller, Scott J.'

_publ_section_title
;
 Diversity of Secondary Structure in Catalytic Peptides with
 \b-Turn-Biased Sequences.
;
_journal_issue 1
_journal_name_full 'Journal of the American Chemical Society'
_journal_page_first 492
_journal_page_last 516
_journal_paper_doi 10.1021/jacs.6b11348
_journal_volume 139
_journal_year 2017
_chemical_absolute_configuration ad
_chemical_formula_moiety 'C30 H46 N6 O6'
_chemical_formula_sum 'C30 H46 N6 O6'
_chemical_formula_weight 586.73
_space_group_crystal_system monoclinic
_space_group_IT_number 4
_space_group_name_Hall 'P 2yb'
_space_group_name_H-M_alt 'P 1 21 1'
_symmetry_space_group_name_Hall 'P 2yb'
_symmetry_space_group_name_H-M 'P 1 21 1'
_atom_sites_solution_hydrogens mixed
_atom_sites_solution_primary direct
_atom_sites_solution_secondary difmap
_audit_creation_method SHELXL-2014/7
_cell_angle_alpha 90
_cell_angle_beta 100.869(7)
_cell_angle_gamma 90
_cell_formula_units_Z 2
_cell_length_a 11.0991(3)
_cell_length_b 9.2550(3)
_cell_length_c 16.0095(11)
_cell_measurement_reflns_used 25396
_cell_measurement_temperature 93(2)
_cell_measurement_theta_max 66.5
_cell_measurement_theta_min 2.8
_cell_volume 1615.03(14)
_computing_cell_refinement 'CrystalClear-SM Expert 2.0 r15 (Rigaku, 2011)'
_computing_data_collection 'CrystalClear-SM Expert 2.0 r15 (Rigaku, 2011)'
_computing_data_reduction 'CrystalClear-SM Expert 2.0 r15 (Rigaku, 2011)'
_computing_molecular_graphics
; 
Dolomanov, O.V.; Bourhis, L.J.; Gildea, R.J.; Howard, J.A.K.; Puschmann, H., 
OLEX2: A complete structure solution, refinement and analysis program 
(2009). J. Appl. Cryst., 42, 339-341. 
;
_computing_publication_material 'SHELXL-2013/2 (Sheldrick, 2014)'
_computing_structure_refinement 'SHELXL-2014/7 (Sheldrick, 2014)'
_computing_structure_solution 'SHELXT-2014/5 (Sheldrick, 2014)'
_diffrn_ambient_temperature 93(2)
_diffrn_detector_area_resol_mean 22.2
_diffrn_measured_fraction_theta_full 0.990
_diffrn_measured_fraction_theta_max 0.990
_diffrn_measurement_device_type 'Rigaku Saturn 944+ CCD'
_diffrn_measurement_method \w
_diffrn_radiation_type CuK\a
_diffrn_radiation_wavelength 1.54178
_diffrn_reflns_av_R_equivalents 0.0877
_diffrn_reflns_av_unetI/netI 0.0472
_diffrn_reflns_Laue_measured_fraction_full 0.990
_diffrn_reflns_Laue_measured_fraction_max 0.990
_diffrn_reflns_limit_h_max 12
_diffrn_reflns_limit_h_min -12
_diffrn_reflns_limit_k_max 11
_diffrn_reflns_limit_k_min -11
_diffrn_reflns_limit_l_max 19
_diffrn_reflns_limit_l_min -19
_diffrn_reflns_number 50195
_diffrn_reflns_point_group_measured_fraction_full 0.985
_diffrn_reflns_point_group_measured_fraction_max 0.985
_diffrn_reflns_theta_full 66.549
_diffrn_reflns_theta_max 66.549
_diffrn_reflns_theta_min 2.810
_diffrn_source 'Rotating Anode'
_exptl_absorpt_coefficient_mu 0.692
_exptl_absorpt_correction_T_max 0.874
_exptl_absorpt_correction_T_min 0.740
_exptl_absorpt_correction_type multi-scan
_exptl_absorpt_process_details 'Jacobson, R. (1998) Private Communication'
_exptl_crystal_colour Colorless
_exptl_crystal_density_diffrn 1.207
_exptl_crystal_density_method 'not measured'
_exptl_crystal_description Block
_exptl_crystal_F_000 632
_exptl_crystal_size_max 0.220
_exptl_crystal_size_mid 0.210
_exptl_crystal_size_min 0.200
_refine_diff_density_max 0.262
_refine_diff_density_min -0.246
_refine_diff_density_rms 0.046
_refine_ls_abs_structure_details
; 
 Flack x determined using 2101 quotients [(I+)-(I-)]/[(I+)+(I-)] 
 (Parsons, Flack and Wagner, Acta Cryst. B69 (2013) 249-259). 
;
_refine_ls_abs_structure_Flack 0.06(11)
_refine_ls_extinction_method none
_refine_ls_goodness_of_fit_ref 1.103
_refine_ls_hydrogen_treatment mixed
_refine_ls_matrix_type full
_refine_ls_number_parameters 398
_refine_ls_number_reflns 5600
_refine_ls_number_restraints 1
_refine_ls_restrained_S_all 1.103
_refine_ls_R_factor_all 0.0507
_refine_ls_R_factor_gt 0.0441
_refine_ls_shift/su_max 0.000
_refine_ls_shift/su_mean 0.000
_refine_ls_structure_factor_coef Fsqd
_refine_ls_weighting_details 'w=1/[\s^2^(Fo^2^)+(0.0429P)^2^+0.6534P] where P=(Fo^2^+2Fc^2^)/3'
_refine_ls_weighting_scheme calc
_refine_ls_wR_factor_gt 0.1039
_refine_ls_wR_factor_ref 0.1137
_reflns_Friedel_coverage 0.862
_reflns_Friedel_fraction_full 0.978
_reflns_Friedel_fraction_max 0.978
_reflns_number_gt 5062
_reflns_number_total 5600
_reflns_threshold_expression 'I > 2\s(I)'
_cod_data_source_file ja6b11348_si_012.cif
_cod_data_source_block 007-15058
_cod_depositor_comments 'Adding full bibliography for 4125336--4125366.cif.'
_cod_database_code 4125353
_shelx_shelxl_version_number 2014/7
_shelx_space_group_comment
; 
The symmetry employed for this shelxl refinement is uniquely defined 
by the following loop, which should always be used as a source of 
symmetry information in preference to the above space-group names. 
They are only intended as comments. 
;
_shelx_estimated_absorpt_t_min 0.863
_shelx_estimated_absorpt_t_max 0.874

loop_
_space_group_symop_operation_xyz
'x, y, z'
'-x, y+1/2, -z'

loop_
_atom_site_label
_atom_site_type_symbol
_atom_site_fract_x
_atom_site_fract_y
_atom_site_fract_z
_atom_site_U_iso_or_equiv
_atom_site_adp_type
_atom_site_occupancy
_atom_site_site_symmetry_order
_atom_site_calc_flag
_atom_site_refinement_flags_posn
_atom_site_refinement_flags_adp
O1 O 0.4290(2) 0.6696(3) 0.11258(16) 0.0325(6) Uani 1 1 d . .
O2 O 0.2505(2) 0.6867(3) 0.16215(18) 0.0421(7) Uani 1 1 d . .
O3 O 0.4517(2) 0.3151(3) 0.33444(14) 0.0293(6) Uani 1 1 d . .
O4 O 0.4875(2) 0.5651(3) 0.47309(16) 0.0320(6) Uani 1 1 d . .
O5 O 0.8567(2) 0.5081(3) 0.49439(16) 0.0370(6) Uani 1 1 d . .
O6 O 0.6269(2) 0.3368(3) 0.20272(15) 0.0333(6) Uani 1 1 d . .
N1 N 0.3754(3) 0.4929(3) 0.19356(19) 0.0307(7) Uani 1 1 d . .
H1 H 0.444(4) 0.447(5) 0.190(2) 0.034(11) Uiso 1 1 d . .
N2 N 0.2892(3) 0.3942(3) 0.38636(17) 0.0273(6) Uani 1 1 d . .
N3 N 0.5694(3) 0.3565(3) 0.53224(17) 0.0250(6) Uani 1 1 d . .
H3 H 0.556(4) 0.259(5) 0.534(2) 0.034(11) Uiso 1 1 d . .
N4 N 0.7029(3) 0.3945(3) 0.40394(18) 0.0296(7) Uani 1 1 d . .
H4 H 0.614(5) 0.362(6) 0.390(3) 0.076(17) Uiso 1 1 d . .
N5 N 0.1164(3) 0.2377(3) 0.19614(19) 0.0319(7) Uani 1 1 d . .
N6 N 0.7726(3) 0.1852(3) 0.27293(19) 0.0325(7) Uani 1 1 d . .
C1 C 0.3974(5) 0.9314(5) 0.1173(3) 0.0546(12) Uani 1 1 d . .
H1A H 0.3265 0.9236 0.1454 0.082 Uiso 1 1 calc R U
H1B H 0.3902 1.0196 0.0828 0.082 Uiso 1 1 calc R U
H1C H 0.4729 0.9355 0.1604 0.082 Uiso 1 1 calc R U
C2 C 0.4016(4) 0.8012(4) 0.0607(2) 0.0358(9) Uani 1 1 d . .
C3 C 0.5106(4) 0.8142(5) 0.0164(3) 0.0476(11) Uani 1 1 d . .
H3A H 0.5860 0.8250 0.0591 0.071 Uiso 1 1 calc R U
H3B H 0.4999 0.8988 -0.0210 0.071 Uiso 1 1 calc R U
H3C H 0.5164 0.7270 -0.0174 0.071 Uiso 1 1 calc R U
C4 C 0.2843(4) 0.7802(6) -0.0044(3) 0.0561(13) Uani 1 1 d . .
H4A H 0.2831 0.6826 -0.0284 0.084 Uiso 1 1 calc R U
H4B H 0.2808 0.8516 -0.0500 0.084 Uiso 1 1 calc R U
H4C H 0.2133 0.7928 0.0232 0.084 Uiso 1 1 calc R U
C5 C 0.3442(4) 0.6212(4) 0.1564(2) 0.0303(8) Uani 1 1 d . .
C6 C 0.2870(3) 0.4160(4) 0.2326(2) 0.0272(8) Uani 1 1 d . .
H6 H 0.2179 0.4832 0.2372 0.033 Uiso 1 1 calc R U
C7 C 0.3481(3) 0.3703(4) 0.3217(2) 0.0273(8) Uani 1 1 d . .
C8 C 0.1635(3) 0.4470(4) 0.3821(2) 0.0303(8) Uani 1 1 d . .
H8A H 0.1056 0.3992 0.3358 0.036 Uiso 1 1 calc R U
H8B H 0.1586 0.5530 0.3736 0.036 Uiso 1 1 calc R U
C9 C 0.1374(4) 0.4050(5) 0.4695(2) 0.0379(9) Uani 1 1 d . .
H9A H 0.0752 0.4695 0.4867 0.046 Uiso 1 1 calc R U
H9B H 0.1089 0.3037 0.4699 0.046 Uiso 1 1 calc R U
C10 C 0.2622(3) 0.4245(4) 0.5270(2) 0.0327(8) Uani 1 1 d . .
H10A H 0.2669 0.3706 0.5809 0.039 Uiso 1 1 calc R U
H10B H 0.2795 0.5278 0.5400 0.039 Uiso 1 1 calc R U
C11 C 0.3514(3) 0.3621(4) 0.4740(2) 0.0260(7) Uani 1 1 d . .
H11 H 0.3611 0.2555 0.4830 0.031 Uiso 1 1 calc R U
C12 C 0.4747(3) 0.4369(4) 0.4921(2) 0.0258(7) Uani 1 1 d . .
C13 C 0.6910(3) 0.4156(4) 0.5530(2) 0.0268(8) Uani 1 1 d . .
C14 C 0.7568(3) 0.4445(4) 0.4815(2) 0.0283(8) Uani 1 1 d . .
C15 C 0.7549(3) 0.4312(4) 0.3291(2) 0.0283(8) Uani 1 1 d . .
H15 H 0.8464 0.4275 0.3453 0.034 Uiso 1 1 calc R U
C16 C 0.7174(4) 0.5831(4) 0.2961(2) 0.0306(8) Uani 1 1 d . .
H16A H 0.6297 0.5824 0.2684 0.037 Uiso 1 1 calc R U
H16B H 0.7270 0.6510 0.3446 0.037 Uiso 1 1 calc R U
C17 C 0.7930(3) 0.6350(4) 0.2336(2) 0.0292(8) Uani 1 1 d . .
C18 C 0.7511(4) 0.6262(4) 0.1462(2) 0.0355(9) Uani 1 1 d . .
H18 H 0.6712 0.5896 0.1251 0.043 Uiso 1 1 calc R U
C19 C 0.8235(4) 0.6699(5) 0.0896(2) 0.0397(9) Uani 1 1 d . .
H19 H 0.7926 0.6638 0.0302 0.048 Uiso 1 1 calc R U
C20 C 0.9405(4) 0.7223(4) 0.1185(2) 0.0359(9) Uani 1 1 d . .
H20 H 0.9905 0.7510 0.0794 0.043 Uiso 1 1 calc R U
C21 C 0.9838(4) 0.7323(4) 0.2052(2) 0.0341(8) Uani 1 1 d . .
H21 H 1.0641 0.7682 0.2259 0.041 Uiso 1 1 calc R U
C22 C 0.9104(3) 0.6900(4) 0.2621(2) 0.0308(8) Uani 1 1 d . .
H22 H 0.9407 0.6988 0.3215 0.037 Uiso 1 1 calc R U
C23 C 0.2348(3) 0.2855(4) 0.1791(2) 0.0329(8) Uani 1 1 d . .
H23A H 0.2254 0.3107 0.1181 0.039 Uiso 1 1 calc R U
H23B H 0.2939 0.2046 0.1906 0.039 Uiso 1 1 calc R U
C24 C 0.0901(4) 0.0895(4) 0.1667(3) 0.0387(9) Uani 1 1 d . .
H24A H 0.0865 0.0849 0.1051 0.058 Uiso 1 1 calc R U
H24B H 0.0112 0.0590 0.1798 0.058 Uiso 1 1 calc R U
H24C H 0.1552 0.0253 0.1954 0.058 Uiso 1 1 calc R U
C25 C 0.0186(4) 0.3330(4) 0.1551(2) 0.0377(9) Uani 1 1 d . .
H25A H 0.0348 0.4316 0.1767 0.057 Uiso 1 1 calc R U
H25B H -0.0600 0.2995 0.1674 0.057 Uiso 1 1 calc R U
H25C H 0.0152 0.3321 0.0935 0.057 Uiso 1 1 calc R U
C26 C 0.7686(4) 0.3628(4) 0.6349(2) 0.0323(8) Uani 1 1 d . .
H26A H 0.7316 0.2921 0.6690 0.039 Uiso 1 1 calc R U
H26B H 0.8575 0.3498 0.6365 0.039 Uiso 1 1 calc R U
C27 C 0.7193(4) 0.5140(4) 0.6293(2) 0.0314(8) Uani 1 1 d . .
H27A H 0.7780 0.5940 0.6275 0.038 Uiso 1 1 calc R U
H27B H 0.6520 0.5363 0.6600 0.038 Uiso 1 1 calc R U
C28 C 0.7127(3) 0.3136(4) 0.2622(2) 0.0292(8) Uani 1 1 d . .
C29 C 0.8807(4) 0.1570(4) 0.3377(2) 0.0370(9) Uani 1 1 d . .
H29A H 0.9539 0.1911 0.3178 0.056 Uiso 1 1 calc R U
H29B H 0.8877 0.0530 0.3489 0.056 Uiso 1 1 calc R U
H29C H 0.8732 0.2080 0.3902 0.056 Uiso 1 1 calc R U
C30 C 0.7300(4) 0.0667(5) 0.2147(3) 0.0425(10) Uani 1 1 d . .
H30A H 0.6584 0.0982 0.1731 0.064 Uiso 1 1 calc R U
H30B H 0.7073 -0.0158 0.2469 0.064 Uiso 1 1 calc R U
H30C H 0.7957 0.0380 0.1849 0.064 Uiso 1 1 calc R U

loop_
_atom_site_aniso_label
_atom_site_aniso_U_11
_atom_site_aniso_U_22
_atom_site_aniso_U_33
_atom_site_aniso_U_23
_atom_site_aniso_U_13
_atom_site_aniso_U_12
O1 0.0316(14) 0.0335(14) 0.0351(13) 0.0107(11) 0.0131(11) 0.0017(11)
O2 0.0383(16) 0.0402(16) 0.0519(16) 0.0123(13) 0.0189(13) 0.0078(13)
O3 0.0274(14) 0.0330(14) 0.0274(12) -0.0001(10) 0.0048(10) 0.0026(11)
O4 0.0349(15) 0.0250(13) 0.0346(14) 0.0022(11) 0.0030(11) 0.0010(11)
O5 0.0296(15) 0.0432(15) 0.0378(14) -0.0050(12) 0.0052(11) -0.0079(13)
O6 0.0330(15) 0.0384(15) 0.0278(13) -0.0003(11) 0.0038(11) -0.0010(12)
N1 0.0274(17) 0.0304(17) 0.0359(17) 0.0085(13) 0.0101(13) 0.0026(14)
N2 0.0250(15) 0.0321(16) 0.0254(14) 0.0006(12) 0.0062(12) 0.0020(13)
N3 0.0246(16) 0.0217(16) 0.0274(14) -0.0006(12) 0.0017(12) 0.0009(12)
N4 0.0307(17) 0.0373(18) 0.0219(14) -0.0013(12) 0.0078(12) -0.0015(14)
N5 0.0307(17) 0.0305(16) 0.0337(16) 0.0004(13) 0.0045(13) -0.0043(13)
N6 0.0331(17) 0.0290(16) 0.0347(16) -0.0016(13) 0.0044(13) 0.0013(14)
C1 0.063(3) 0.035(2) 0.073(3) 0.001(2) 0.030(3) -0.004(2)
C2 0.038(2) 0.033(2) 0.037(2) 0.0123(17) 0.0097(17) 0.0039(18)
C3 0.047(3) 0.049(2) 0.053(3) 0.020(2) 0.025(2) 0.005(2)
C4 0.047(3) 0.071(3) 0.046(2) 0.023(2) 0.001(2) -0.006(2)
C5 0.035(2) 0.0296(19) 0.0280(18) 0.0041(15) 0.0087(16) 0.0017(16)
C6 0.0233(18) 0.0308(19) 0.0275(17) 0.0042(15) 0.0047(14) -0.0020(15)
C7 0.0269(19) 0.0281(18) 0.0268(17) -0.0022(14) 0.0053(14) -0.0024(15)
C8 0.0257(19) 0.033(2) 0.0318(18) -0.0013(15) 0.0056(15) 0.0033(15)
C9 0.031(2) 0.047(2) 0.037(2) -0.0013(18) 0.0099(16) 0.0003(18)
C10 0.033(2) 0.039(2) 0.0260(17) -0.0004(16) 0.0066(15) 0.0039(17)
C11 0.0274(19) 0.0272(18) 0.0227(16) 0.0005(14) 0.0029(13) 0.0014(15)
C12 0.029(2) 0.0242(18) 0.0242(16) -0.0006(14) 0.0064(14) 0.0012(15)
C13 0.0279(19) 0.0286(18) 0.0229(16) -0.0018(14) 0.0018(14) -0.0002(15)
C14 0.027(2) 0.0321(19) 0.0260(17) -0.0005(15) 0.0045(15) 0.0014(16)
C15 0.028(2) 0.0320(19) 0.0261(17) -0.0027(15) 0.0093(14) -0.0020(15)
C16 0.031(2) 0.0321(19) 0.0290(19) 0.0016(15) 0.0072(15) 0.0003(16)
C17 0.028(2) 0.0270(18) 0.0313(19) 0.0031(15) 0.0016(15) -0.0006(14)
C18 0.031(2) 0.043(2) 0.0306(19) 0.0048(17) 0.0026(16) -0.0046(17)
C19 0.040(2) 0.051(2) 0.0271(18) 0.0041(18) 0.0031(16) -0.009(2)
C20 0.033(2) 0.041(2) 0.0342(19) 0.0050(17) 0.0073(16) -0.0042(17)
C21 0.031(2) 0.032(2) 0.039(2) 0.0000(16) 0.0043(16) -0.0038(16)
C22 0.033(2) 0.0293(19) 0.0301(18) 0.0001(15) 0.0047(15) -0.0012(16)
C23 0.029(2) 0.038(2) 0.0305(19) -0.0014(16) 0.0046(15) -0.0079(17)
C24 0.043(2) 0.033(2) 0.041(2) -0.0061(17) 0.0081(18) -0.0085(18)
C25 0.034(2) 0.038(2) 0.039(2) 0.0022(17) 0.0012(17) 0.0018(17)
C26 0.032(2) 0.036(2) 0.0271(18) 0.0021(16) -0.0001(15) 0.0000(16)
C27 0.032(2) 0.034(2) 0.0273(18) -0.0036(15) 0.0025(15) -0.0015(16)
C28 0.030(2) 0.034(2) 0.0251(17) 0.0000(15) 0.0096(15) -0.0008(16)
C29 0.035(2) 0.037(2) 0.039(2) 0.0016(17) 0.0053(17) -0.0004(17)
C30 0.049(3) 0.031(2) 0.046(2) -0.0071(18) 0.007(2) -0.0032(19)

loop_
_atom_type_symbol
_atom_type_description
_atom_type_scat_dispersion_real
_atom_type_scat_dispersion_imag
_atom_type_scat_source
C C 0.0181 0.0091 'International Tables Vol C Tables 4.2.6.8 and 6.1.1.4'
H H 0.0000 0.0000 'International Tables Vol C Tables 4.2.6.8 and 6.1.1.4'
N N 0.0311 0.0180 'International Tables Vol C Tables 4.2.6.8 and 6.1.1.4'
O O 0.0492 0.0322 'International Tables Vol C Tables 4.2.6.8 and 6.1.1.4'

loop_
_geom_angle_atom_site_label_1
_geom_angle_atom_site_label_2
_geom_angle_atom_site_label_3
_geom_angle
C5 O1 C2 118.5(3)
C5 N1 C6 119.1(3)
C5 N1 H1 123(3)
C6 N1 H1 117(3)
C7 N2 C8 128.0(3)
C7 N2 C11 119.5(3)
C8 N2 C11 112.5(3)
C12 N3 C13 121.0(3)
C12 N3 H3 116(3)
C13 N3 H3 121(3)
C14 N4 C15 119.8(3)
C14 N4 H4 123(3)
C15 N4 H4 114(3)
C25 N5 C23 110.6(3)
C25 N5 C24 109.7(3)
C23 N5 C24 110.8(3)
C28 N6 C29 124.5(3)
C28 N6 C30 119.0(3)
C29 N6 C30 116.4(3)
C2 C1 H1A 109.5
C2 C1 H1B 109.5
H1A C1 H1B 109.5
C2 C1 H1C 109.5
H1A C1 H1C 109.5
H1B C1 H1C 109.5
O1 C2 C1 110.3(3)
O1 C2 C3 103.4(3)
C1 C2 C3 109.5(4)
O1 C2 C4 109.9(3)
C1 C2 C4 113.2(4)
C3 C2 C4 110.2(3)
C2 C3 H3A 109.5
C2 C3 H3B 109.5
H3A C3 H3B 109.5
C2 C3 H3C 109.5
H3A C3 H3C 109.5
H3B C3 H3C 109.5
C2 C4 H4A 109.5
C2 C4 H4B 109.5
H4A C4 H4B 109.5
C2 C4 H4C 109.5
H4A C4 H4C 109.5
H4B C4 H4C 109.5
O2 C5 N1 123.9(3)
O2 C5 O1 124.1(3)
N1 C5 O1 112.0(3)
N1 C6 C7 108.9(3)
N1 C6 C23 111.2(3)
C7 C6 C23 111.1(3)
N1 C6 H6 108.5
C7 C6 H6 108.5
C23 C6 H6 108.5
O3 C7 N2 120.9(3)
O3 C7 C6 120.3(3)
N2 C7 C6 118.8(3)
N2 C8 C9 102.4(3)
N2 C8 H8A 111.3
C9 C8 H8A 111.3
N2 C8 H8B 111.3
C9 C8 H8B 111.3
H8A C8 H8B 109.2
C10 C9 C8 102.4(3)
C10 C9 H9A 111.3
C8 C9 H9A 111.3
C10 C9 H9B 111.3
C8 C9 H9B 111.3
H9A C9 H9B 109.2
C9 C10 C11 103.3(3)
C9 C10 H10A 111.1
C11 C10 H10A 111.1
C9 C10 H10B 111.1
C11 C10 H10B 111.1
H10A C10 H10B 109.1
N2 C11 C12 109.6(3)
N2 C11 C10 102.5(3)
C12 C11 C10 112.2(3)
N2 C11 H11 110.8
C12 C11 H11 110.8
C10 C11 H11 110.8
O4 C12 N3 122.1(3)
O4 C12 C11 122.1(3)
N3 C12 C11 115.8(3)
N3 C13 C14 117.7(3)
N3 C13 C26 115.8(3)
C14 C13 C26 116.3(3)
N3 C13 C27 117.4(3)
C14 C13 C27 117.1(3)
C26 C13 C27 59.6(2)
O5 C14 N4 122.8(3)
O5 C14 C13 120.7(3)
N4 C14 C13 116.5(3)
N4 C15 C16 111.8(3)
N4 C15 C28 106.9(3)
C16 C15 C28 112.4(3)
N4 C15 H15 108.5
C16 C15 H15 108.5
C28 C15 H15 108.5
C17 C16 C15 111.9(3)
C17 C16 H16A 109.2
C15 C16 H16A 109.2
C17 C16 H16B 109.2
C15 C16 H16B 109.2
H16A C16 H16B 107.9
C18 C17 C22 117.8(3)
C18 C17 C16 121.9(3)
C22 C17 C16 120.3(3)
C19 C18 C17 121.2(4)
C19 C18 H18 119.4
C17 C18 H18 119.4
C18 C19 C20 120.7(3)
C18 C19 H19 119.7
C20 C19 H19 119.7
C19 C20 C21 119.1(4)
C19 C20 H20 120.5
C21 C20 H20 120.5
C20 C21 C22 120.2(4)
C20 C21 H21 119.9
C22 C21 H21 119.9
C21 C22 C17 121.1(3)
C21 C22 H22 119.5
C17 C22 H22 119.5
N5 C23 C6 113.2(3)
N5 C23 H23A 108.9
C6 C23 H23A 108.9
N5 C23 H23B 108.9
C6 C23 H23B 108.9
H23A C23 H23B 107.8
N5 C24 H24A 109.5
N5 C24 H24B 109.5
H24A C24 H24B 109.5
N5 C24 H24C 109.5
H24A C24 H24C 109.5
H24B C24 H24C 109.5
N5 C25 H25A 109.5
N5 C25 H25B 109.5
H25A C25 H25B 109.5
N5 C25 H25C 109.5
H25A C25 H25C 109.5
H25B C25 H25C 109.5
C27 C26 C13 60.2(2)
C27 C26 H26A 117.7
C13 C26 H26A 117.7
C27 C26 H26B 117.7
C13 C26 H26B 117.7
H26A C26 H26B 114.9
C26 C27 C13 60.2(2)
C26 C27 H27A 117.8
C13 C27 H27A 117.8
C26 C27 H27B 117.8
C13 C27 H27B 117.8
H27A C27 H27B 114.9
O6 C28 N6 122.7(3)
O6 C28 C15 120.3(3)
N6 C28 C15 117.0(3)
N6 C29 H29A 109.5
N6 C29 H29B 109.5
H29A C29 H29B 109.5
N6 C29 H29C 109.5
H29A C29 H29C 109.5
H29B C29 H29C 109.5
N6 C30 H30A 109.5
N6 C30 H30B 109.5
H30A C30 H30B 109.5
N6 C30 H30C 109.5
H30A C30 H30C 109.5
H30B C30 H30C 109.5

loop_
_geom_bond_atom_site_label_1
_geom_bond_atom_site_label_2
_geom_bond_distance
O1 C5 1.352(4)
O1 C2 1.474(4)
O2 C5 1.222(4)
O3 C7 1.239(4)
O4 C12 1.240(4)
O5 C14 1.238(4)
O6 C28 1.232(4)
N1 C5 1.344(5)
N1 C6 1.447(4)
N1 H1 0.88(4)
N2 C7 1.342(4)
N2 C8 1.468(5)
N2 C11 1.472(4)
N3 C12 1.347(5)
N3 C13 1.436(4)
N3 H3 0.92(4)
N4 C14 1.355(5)
N4 C15 1.465(4)
N4 H4 1.02(6)
N5 C25 1.455(5)
N5 C23 1.460(5)
N5 C24 1.461(5)
N6 C28 1.357(5)
N6 C29 1.454(5)
N6 C30 1.460(5)
C1 C2 1.515(6)
C1 H1A 0.9800
C1 H1B 0.9800
C1 H1C 0.9800
C2 C3 1.518(6)
C2 C4 1.519(6)
C3 H3A 0.9800
C3 H3B 0.9800
C3 H3C 0.9800
C4 H4A 0.9800
C4 H4B 0.9800
C4 H4C 0.9800
C6 C7 1.520(5)
C6 C23 1.530(5)
C6 H6 1.0000
C8 C9 1.531(5)
C8 H8A 0.9900
C8 H8B 0.9900
C9 C10 1.523(5)
C9 H9A 0.9900
C9 H9B 0.9900
C10 C11 1.533(5)
C10 H10A 0.9900
C10 H10B 0.9900
C11 C12 1.512(5)
C11 H11 1.0000
C13 C14 1.494(5)
C13 C26 1.508(5)
C13 C27 1.508(5)
C15 C16 1.532(5)
C15 C28 1.537(5)
C15 H15 1.0000
C16 C17 1.502(5)
C16 H16A 0.9900
C16 H16B 0.9900
C17 C18 1.391(5)
C17 C22 1.394(5)
C18 C19 1.379(5)
C18 H18 0.9500
C19 C20 1.382(6)
C19 H19 0.9500
C20 C21 1.383(5)
C20 H20 0.9500
C21 C22 1.387(5)
C21 H21 0.9500
C22 H22 0.9500
C23 H23A 0.9900
C23 H23B 0.9900
C24 H24A 0.9800
C24 H24B 0.9800
C24 H24C 0.9800
C25 H25A 0.9800
C25 H25B 0.9800
C25 H25C 0.9800
C26 C27 1.499(5)
C26 H26A 0.9900
C26 H26B 0.9900
C27 H27A 0.9900
C27 H27B 0.9900
C29 H29A 0.9800
C29 H29B 0.9800
C29 H29C 0.9800
C30 H30A 0.9800
C30 H30B 0.9800
C30 H30C 0.9800

loop_
_geom_hbond_atom_site_label_D
_geom_hbond_atom_site_label_H
_geom_hbond_atom_site_label_A
_geom_hbond_distance_DH
_geom_hbond_distance_HA
_geom_hbond_distance_DA
_geom_hbond_angle_DHA
_geom_hbond_site_symmetry_A
N1 H1 O6 0.88(4) 2.25(4) 3.121(4) 170(4) .
N3 H3 O4 0.92(4) 1.85(5) 2.767(4) 173(4) 2_646
N4 H4 O3 1.02(6) 1.90(6) 2.895(4) 165(5) .
C1 H1A O2 0.98 2.38 2.958(5) 116.9 .
C4 H4C O2 0.98 2.39 2.894(5) 111.0 .

loop_
_geom_torsion_atom_site_label_1
_geom_torsion_atom_site_label_2
_geom_torsion_atom_site_label_3
_geom_torsion_atom_site_label_4
_geom_torsion
C5 O1 C2 C1 67.5(4)
C5 O1 C2 C3 -175.5(3)
C5 O1 C2 C4 -57.9(4)
C6 N1 C5 O2 9.3(5)
C6 N1 C5 O1 -171.2(3)
C2 O1 C5 O2 -7.0(5)
C2 O1 C5 N1 173.5(3)
C5 N1 C6 C7 -130.5(3)
C5 N1 C6 C23 106.7(4)
C8 N2 C7 O3 -174.6(3)
C11 N2 C7 O3 3.5(5)
C8 N2 C7 C6 7.1(5)
C11 N2 C7 C6 -174.8(3)
N1 C6 C7 O3 -45.3(4)
C23 C6 C7 O3 77.5(4)
N1 C6 C7 N2 133.0(3)
C23 C6 C7 N2 -104.2(4)
C7 N2 C8 C9 162.4(3)
C11 N2 C8 C9 -15.8(4)
N2 C8 C9 C10 34.8(4)
C8 C9 C10 C11 -41.4(4)
C7 N2 C11 C12 52.7(4)
C8 N2 C11 C12 -128.9(3)
C7 N2 C11 C10 172.0(3)
C8 N2 C11 C10 -9.6(4)
C9 C10 C11 N2 31.4(4)
C9 C10 C11 C12 148.8(3)
C13 N3 C12 O4 -1.6(5)
C13 N3 C12 C11 -179.9(3)
N2 C11 C12 O4 46.4(4)
C10 C11 C12 O4 -66.7(4)
N2 C11 C12 N3 -135.3(3)
C10 C11 C12 N3 111.5(3)
C12 N3 C13 C14 -70.5(4)
C12 N3 C13 C26 145.5(3)
C12 N3 C13 C27 77.9(4)
C15 N4 C14 O5 -8.0(5)
C15 N4 C14 C13 173.7(3)
N3 C13 C14 O5 173.0(3)
C26 C13 C14 O5 -43.1(5)
C27 C13 C14 O5 24.5(5)
N3 C13 C14 N4 -8.7(5)
C26 C13 C14 N4 135.2(3)
C27 C13 C14 N4 -157.2(3)
C14 N4 C15 C16 -80.2(4)
C14 N4 C15 C28 156.4(3)
N4 C15 C16 C17 166.4(3)
C28 C15 C16 C17 -73.4(4)
C15 C16 C17 C18 98.3(4)
C15 C16 C17 C22 -79.7(4)
C22 C17 C18 C19 0.3(6)
C16 C17 C18 C19 -177.8(4)
C17 C18 C19 C20 0.6(7)
C18 C19 C20 C21 -0.8(6)
C19 C20 C21 C22 0.1(6)
C20 C21 C22 C17 0.9(6)
C18 C17 C22 C21 -1.1(6)
C16 C17 C22 C21 177.0(3)
C25 N5 C23 C6 77.0(4)
C24 N5 C23 C6 -161.1(3)
N1 C6 C23 N5 -158.2(3)
C7 C6 C23 N5 80.4(4)
N3 C13 C26 C27 -108.0(3)
C14 C13 C26 C27 107.4(4)
N3 C13 C27 C26 105.3(4)
C14 C13 C27 C26 -106.1(4)
C29 N6 C28 O6 174.6(3)
C30 N6 C28 O6 -3.4(5)
C29 N6 C28 C15 -6.6(5)
C30 N6 C28 C15 175.5(3)
N4 C15 C28 O6 101.1(4)
C16 C15 C28 O6 -22.0(4)
N4 C15 C28 N6 -77.8(4)
C16 C15 C28 N6 159.1(3)
